data_2000432
loop_
_publ_author_name
'Hu, N.-H.'
'Zhang, S.-L.'

_publ_section_title
;
 Structure of thiamine bromide sesquihydrate
;
_journal_issue 11
_journal_name_full 'Acta Crystallographica Section C'
_journal_page_first 1951
_journal_page_last 1954
_journal_paper_doi 10.1107/S0108270192002257
_journal_volume 48
_journal_year 1992
_chemical_formula_moiety 'C12 H17 N4 O1 S1,Br1,1.5(H2 O1)'
_chemical_formula_sum 'C12 H20 Br N4 O3 S'
_chemical_formula_weight 372.28
_space_group_crystal_system monoclinic
_space_group_IT_number 14
_space_group_name_Hall '-P 2yab'
_space_group_name_H-M_alt 'P 1 21/a 1'
_cell_angle_alpha 90
_cell_angle_beta 113.74(2)
_cell_angle_gamma 90
_cell_formula_units_Z 8
_cell_length_a 11.676(2)
_cell_length_b 24.819(7)
_cell_length_c 12.344(3)
_cell_volume 3274.4(14)
_diffrn_radiation_type Mo
_diffrn_radiation_wavelength 0.71069
_exptl_absorpt_coefficient_mu 2.62
_exptl_crystal_density_diffrn 1.51
_exptl_crystal_F_000 1528
_cod_data_source_file as0586.cif
_cod_data_source_block as0586a
_cod_depositor_comments
;
 Updating space group information and adding the symmetry operation list.

 Antanas Vaitkus,
 2018-06-17

 Correcting the values of atom label data items. The value of the
 _geom_angle_atom_site_label_2 data item was changed from 'S1B)' to 'S(1B)'.
 The value of the _geom_angle_atom_site_label_3 data item was changed 
 from 'C51A)' to 'C(51A)'. The value of the _geom_bond_atom_site_label_1 data
 item was changed from 'C(2'A_)' to 'C(2'A)'.

 Antanas Vaitkus,
 2018-06-17

 Marking attached hydrogen atoms.

 Antanas Vaitkus,
 2018-06-17

 Marking atoms 'C(51B)', 'C(52B)', 'O(53B)', 'O(W3)' and 'C(51B)', 'C(52B)',
 'O(53B)', 'O(W3)' as belonging to disorder sites '1' and '2' with the
 occupancies of 0.7 and 0.3 respectively.

 Antanas Vaitkus,
 2018-06-17
;
_cod_original_cell_volume 3274.0(10)
_cod_original_sg_symbol_H-M 'P 21/a'
_cod_original_formula_sum 'C12 H20 Br1 N4 O3 S1'
_cod_database_code 2000432

loop_
_space_group_symop_id
_space_group_symop_operation_xyz
1 x,y,z
2 -x+1/2,y+1/2,-z
3 -x,-y,-z
4 x+1/2,-y+1/2,z

loop_
_atom_site_label
_atom_site_fract_x
_atom_site_fract_y
_atom_site_fract_z
_atom_site_U_iso_or_equiv
_atom_site_occupancy
_atom_site_disorder_group
_atom_site_attached_hydrogens
Br(1) .44501(8) .27574(4) 1.19675(7) .00544(4) 1 . 0
Br(2) .05840(10) .05601(4) .78090(10) .0831(6) 1 . 0
O(W1) .2983(6) .3998(3) .5770(6) .086(4) 1 . 1
O(W2) .5521(9) .0673(4) .4770(8) .147(6) 1 . 2
O(W3) -.1930(10) .4313(6) .0175(9) .134(7) 0.7 1 2
O(W3') -.112(2) .4157(9) -.054(2) .091(7) 0.3 2 2
N(1'A) .0389(7) .3285(3) .8917(5) .057(3) 1 . 0
C(2'A) .1069(7) .3251(3) .8288(6) .052(3) 1 . 0
N(3'A) .1424(6) .2799(2) .7930(5) .048(3) 1 . 0
C(4'A) .1086(7) .2335(3) .8247(6) .041(3) 1 . 0
C(5'A) .0360(7) .2319(3) .8932(6) .039(3) 1 . 0
C(6'A) .0043(8) .2812(3) .9221(6) .053(4) 1 . 0
C(21'A) .1496(9) .3774(4) .7941(7) .068(4) 1 . 0
N(41'A) .1451(7) .1892(3) .7871(6) .059(3) 1 . 0
C(35'A) -.0035(7) .1811(3) .9330(6) .044(3) 1 . 0
S(1A) .2950(2) .15050(10) 1.2217(2) .0650(10) 1 . 0
C(2A) .2047(7) .1833(3) 1.0993(6) .045(4) 1 . 0
N(3A) .0983(6) .1586(2) 1.0427(5) .037(3) 1 . 0
C(4A) .0814(7) .1118(3) 1.0950(6) .041(3) 1 . 0
C(5A) .1830(8) .1020(3) 1.1945(7) .058(4) 1 . 0
C(41A) -.0368(8) .0815(3) 1.0446(7) .061(4) 1 . 0
C(51A) .2080(9) .0549(4) 1.2813(8) .070(5) 1 . 0
C(52A) .2707(9) .0116(4) 1.2473(9) .080(5) 1 . 0
O(53A) .3873(7) .0262(4) 1.2521(8) .133(5) 1 . 1
N(1'B) .4023(6) .1532(3) .5281(5) .060(3) 1 . 0
C(2'B) .3325(8) .1544(4) .5904(6) .060(4) 1 . 0
N(3'B) .2869(6) .1978(3) .6225(5) .053(3) 1 . 0
C(4'B) .3146(7) .2465(3) .5887(6) .049(4) 1 . 0
C(5'B) .3854(7) .2497(4) .5200(6) .049(4) 1 . 0
C(6'B) .4276(7) .2015(4) .4938(6) .053(4) 1 . 0
C(21'B) .3009(9) .1018(4) .6304(8) .078(5) 1 . 0
N(41'B) .2691(6) .2897(3) .6212(6) .059(3) 1 . 0
C(35'B) .4213(7) .3015(3) .4814(6) .053(4) 1 . 0
S(1B) .1099(2) .34310(10) .2175(2) .0630(10) 1 . 0
C(2B) .2077(5) .3042(3) .3246(6) .047(3) 1 . 0
N(3B) .3160(4) .3272(3) .3809(4) .044(3) 1 . 0
C(4B) .3247(8) .3784(4) .3388(7) .055(4) 1 . 0
C(5B) .2180(8) .3942(4) .2496(7) .065(4) 1 . 0
C(41B) .4482(9) .4077(4) .3921(8) .077(5) 1 . 0
C(51B) .177(2) .4524(4) .1930(10) .073(9) 0.7 1 2
C(51'B) .205(3) .4390(10) .164(3) .040(10) 0.3 2 2
C(52B) .1420(10) .4445(5) .0580(10) .066(6) 0.7 1 2
C(52'B) .120(3) .4760(10) .205(3) .070(10) 0.3 2 2
O(53B) .0242(8) .4169(3) .0037(8) .075(4) 0.7 1 1
O(53'B) .010(2) .4500(10) .164(2) .097(8) 0.3 2 1
H(C6'A) -.048 .282 .968 ? 1 . 0
H1(C21'A) .111 .382 .704 ? 1 . 0
H2(C21'A) .243 .379 .820 ? 1 . 0
H3(C21'A) .123 .409 .828 ? 1 . 0
H1(N41'A) .193 .191 .740 ? 1 . 0
H2(N41'A) .124 .153 .808 ? 1 . 0
H1(C35'A) -.082 .188 .948 ? 1 . 0
H2(C35'A) -.029 .153 .867 ? 1 . 0
H(C2A) .240 .219 1.085 ? 1 . 0
H1(C41A) -.056 .071 .959 ? 1 . 0
H2(C41A) -.109 .104 1.044 ? 1 . 0
H3(C41A) -.032 .048 1.090 ? 1 . 0
H1(C51A) .126 .043 1.284 ? 1 . 0
H2(C51A) .264 .067 1.365 ? 1 . 0
H1(C52A) .213 -.001 1.162 ? 1 . 0
H2(C52A) .279 -.022 1.299 ? 1 . 0
H(C6'B) .483 .203 .450 ? 1 . 0
H1(C21'B) .328 .102 .720 ? 1 . 0
H2(C21'B) .349 .071 .613 ? 1 . 0
H3(C21'B) .211 .094 .593 ? 1 . 0
H1(N41'B) .217 .286 .665 ? 1 . 0
H2(N41'B) .284 .326 .600 ? 1 . 0
H1(C35'B) .494 .296 .457 ? 1 . 0
H2(C35'B) .452 .328 .551 ? 1 . 0
H(C2B) .180 .265 .333 ? 1 . 0
H1(C41B) .502 .391 .472 ? 1 . 0
H2(C41B) .434 .446 .405 ? 1 . 0
H3(C41B) .494 .404 .340 ? 1 . 0
H1(OW1) .210 .409 .556 ? 1 . 0

loop_
_geom_angle_atom_site_label_1
_geom_angle_atom_site_label_2
_geom_angle_atom_site_label_3
_geom_angle
C(4'A) C(5'A) C(35'A) 124.0(7)
C(6'A) C(5'A) C(35'A) 121.2(8)
C(5'A) C(35'A) N(3A) 111.9(6)
C(35'A) N(3A) C(2A) 122.9(6)
C(35'A) N(3A) C(4A) 121.5(6)
S(1A) C(2A) N(3A) 122.0(6)
C(2A) N(3A) C(4A) 115.4(5)
N(3A) C(4A) C(5A) 109.9(7)
C(4A) C(5A) S(1A) 112.1(7)
C(5A) S(1A) C(2A) 90.7(4)
N(3A) C(4A) C(41A) 121.2(6)
C(5A) C(4A) C(41A) 128.8(8)
S(1A) C(5A) C(51A) 119.1(6)
C(4A) C(5A) C(51A) 128.9(8)
C(5A) C(51A) C(52A) 109.7(9)
C(51A) C(52A) O(53A) 113.3(9)
N(1'A) C(2'A) N(3'A) 126.2(8)
C(2'A) N(3'A) C(4'A) 117.7(8)
N(3'A) C(4'A) C(5'A) 121.4(7)
C(4'A) C(5'A) C(6'A) 114.8(7)
C(5'A) C(6'A) N(1'A) 124.5(9)
C(6'A) N(1'A) C(2'A) 115.5(7)
N(1'A) C(2'A) C(21'A) 117.3(8)
N(3'A) C(2'A) C(21'A) 116.5(8)
N(3'A) C(4'A) N(41'A) 116.1(8)
C(5'A) C(4'A) N(41'A) 122.5(7)
C(4'B) C(5'B) C(35'B) 123.5(8)
C(6'B) C(5'B) C(35'B) 120.0(9)
C(5'B) C(35'B) N(3B) 113.0(6)
C(35'B) N(3B) C(2B) 123.6(6)
C(35'B) N(3B) C(4B) 122.7(6)
S(1B) C(2B) N(3B) 112.2(6)
C(2B) N(3B) C(4B) 113.7(5)
N(3B) C(4B) C(5B) 122.8(7)
C(4B) C(5B) S(1B) 109.1(7)
C(5B) S(1B) C(2B) 92.3(4)
N(3B) C(4B) C(41B) 118.5(6)
C(5B) C(4B) C(41B) 128.7(9)
S(1B) C(5B) C(51B) 120.5(7)
C(4B) C(5B) C(51B) 129.5(9)
C(5B) C(51B) C(52B) 105.0(9)
C(51B) C(52B) O(53B) 111.0(10)
S(1B) C(5B) C(51'B) 122.0(10)
C(4B) C(5B) C(51'B) 126.0(10)
C(5B) C(51'B) C(52'B) 96(3)
C(51'B) C(52'B) O(53'B) 104(3)
N(1'B) C(2'B) N(3'B) 127.1(8)
C(2'B) N(3'B) C(4'B) 117.1(8)
N(3'B) C(4'B) C(5'B) 120.4(8)
C(4'B) C(5'B) C(6'B) 116.4(8)
C(5'B) C(6'B) N(1'B) 123.8(9)
C(6'B) N(1'B) C(2'B) 115.2(8)
N(1'B) C(2'B) C(21'B) 117.6(8)
N(3'B) C(2'B) C(21'B) 115.3(9)
N(3'B) C(4'B) N(41'B) 116.9(8)
C(5'B) C(4'B) N(41'B) 122.7(8)

loop_
_geom_bond_atom_site_label_1
_geom_bond_atom_site_label_2
_geom_bond_distance
N(1'A) C(2'A) 1.320(10)
C(2'A) N(3'A) 1.330(10)
N(3'A) C(4'A) 1.330(10)
C(4'A) C(5'A) 1.420(10)
C(5'A) C(6'A) 1.370(10)
C(6'A) N(1'A) 1.340(10)
C(2'A) C(21'A) 1.510(10)
C(4'A) N(41'A) 1.330(10)
C(5'A) C(35'A) 1.490(10)
C(35'A) N(3A) 1.504(8)
S(1A) C(2A) 1.666(7)
C(2A) N(3A) 1.307(9)
N(3A) C(4A) 1.380(10)
C(4A) C(5A) 1.342(9)
C(5A) S(1A) 1.710(9)
C(4A) C(41A) 1.470(10)
C(5A) C(51A) 1.530(10)
C(51A) C(52A) 1.45(2)
C(52A) O(53A) 1.390(10)
N(1'B) C(2'B) 1.330(10)
C(2'B) N(3'B) 1.330(10)
N(3'B) C(4'B) 1.360(10)
C(4'B) C(5'B) 1.410(10)
C(5'B) C(6'B) 1.380(10)
C(6'B) N(1'B) 1.340(10)
C(2'B) C(21'B) 1.490(10)
C(4'B) N(41'B) 1.330(10)
C(5'B) C(35'B) 1.490(10)
C(35'B) N(3B) 1.494(8)
S(1B) C(2B) 1.663(6)
C(2B) N(3B) 1.304(7)
N(3B) C(4B) 1.390(10)
C(4B) C(5B) 1.350(10)
C(5B) S(1B) 1.719(9)
C(4B) C(41B) 1.510(10)
C(5B) C(51B) 1.590(10)
C(51B) C(52B) 1.56(2)
C(52B) O(53B) 1.44(2)
C(5B) C(51'B) 1.50(3)
C(51'B) C(52'B) 1.58(5)
C(52'B) O(53'B) 1.35(4)
